data_4085935
loop_
_publ_author_name
'Maity, Ramananda'
'van der Meer, Margarethe'
'Hohloch, Stephan'
'Sarkar, Biprajit'

_publ_section_title
;
 Di- and Trinuclear Iridium(III) Complexes with Poly-Mesoionic Carbenes
 Synthesized through Selective Base-Dependent Metalation
;
_journal_issue 12
_journal_name_full Organometallics
_journal_page_first 3090
_journal_paper_doi 10.1021/acs.organomet.5b00365
_journal_volume 34
_journal_year 2015
_chemical_formula_sum 'C58 H78 Cl20 Ir3 N10'
_chemical_formula_weight 2200.90
_chemical_name_systematic
;
 ?
;
_space_group_IT_number 2
_symmetry_cell_setting triclinic
_symmetry_space_group_name_Hall '-P 1'
_symmetry_space_group_name_H-M 'P -1'
_atom_sites_solution_hydrogens geom
_atom_sites_solution_primary direct
_atom_sites_solution_secondary difmap
_audit_creation_method SHELXL-97
_cell_angle_alpha 84.772(4)
_cell_angle_beta 84.160(4)
_cell_angle_gamma 63.391(4)
_cell_formula_units_Z 2
_cell_length_a 15.333(3)
_cell_length_b 16.044(3)
_cell_length_c 18.265(3)
_cell_measurement_reflns_used 11667
_cell_measurement_temperature 140(2)
_cell_measurement_theta_max 25.12
_cell_measurement_theta_min 1.12
_cell_volume 3991.2(13)
_computing_structure_refinement 'SHELXL-97 (Sheldrick, 2008)'
_diffrn_ambient_temperature 140(2)
_diffrn_measured_fraction_theta_full 0.988
_diffrn_measured_fraction_theta_max 0.988
_diffrn_measurement_device_type 'Bruker Smart AXS'
_diffrn_measurement_method 'omega scans'
_diffrn_radiation_monochromator graphite
_diffrn_radiation_source 'fine-focus sealed tube'
_diffrn_radiation_type MoK\a
_diffrn_radiation_wavelength 0.71073
_diffrn_reflns_av_R_equivalents 0.0238
_diffrn_reflns_av_sigmaI/netI 0.0313
_diffrn_reflns_limit_h_max 17
_diffrn_reflns_limit_h_min -18
_diffrn_reflns_limit_k_max 18
_diffrn_reflns_limit_k_min -19
_diffrn_reflns_limit_l_max 21
_diffrn_reflns_limit_l_min -21
_diffrn_reflns_number 32962
_diffrn_reflns_theta_full 25.12
_diffrn_reflns_theta_max 25.12
_diffrn_reflns_theta_min 1.12
_exptl_absorpt_coefficient_mu 5.701
_exptl_absorpt_correction_T_max 0.7452
_exptl_absorpt_correction_T_min 0.5093
_exptl_absorpt_correction_type multi-scan
_exptl_absorpt_process_details 'blessing, 1995'
_exptl_crystal_colour yellow
_exptl_crystal_density_diffrn 1.831
_exptl_crystal_density_method 'not measured'
_exptl_crystal_description block
_exptl_crystal_F_000 2134
_exptl_crystal_size_max 0.25
_exptl_crystal_size_mid 0.1
_exptl_crystal_size_min 0.05
_refine_diff_density_max 1.895
_refine_diff_density_min -1.711
_refine_diff_density_rms 0.142
_refine_ls_extinction_method none
_refine_ls_goodness_of_fit_ref 1.043
_refine_ls_hydrogen_treatment mixed
_refine_ls_matrix_type full
_refine_ls_number_parameters 839
_refine_ls_number_reflns 14083
_refine_ls_number_restraints 31
_refine_ls_restrained_S_all 1.051
_refine_ls_R_factor_all 0.0470
_refine_ls_R_factor_gt 0.0346
_refine_ls_shift/su_max 0.002
_refine_ls_shift/su_mean 0.000
_refine_ls_structure_factor_coef Fsqd
_refine_ls_weighting_details 'calc w=1/[\s^2^(Fo^2^)+(0.0513P)^2^+14.9333P] where P=(Fo^2^+2Fc^2^)/3'
_refine_ls_weighting_scheme calc
_refine_ls_wR_factor_gt 0.0879
_refine_ls_wR_factor_ref 0.0970
_reflns_number_gt 11667
_reflns_number_total 14083
_reflns_threshold_expression >2\s(I)
_cod_data_source_file om5b00365_si_002.cif
_cod_data_source_block sar462m
_cod_depositor_comments
;
The following automatic conversions were performed:

'_symmetry_cell_setting' value 'Triclinic' changed to 'triclinic'
according to
/usr/data/users/saulius/crontab/automatic-downloads/rss-feeds/ACS/lib/dictionaries/cif_core.dic
dictionary named 'cif_core.dic' version 2.4.2 from 2011-04-26.

Automatic conversion script
Id: cif_fix_values 3271 2015-04-21 07:52:19Z andrius 

 Adding full bibliography for 4085934--4085935.cif.
;
_cod_original_cell_volume 3991.1(12)
_cod_original_sg_symbol_H-M p-1
_cod_database_code 4085935

loop_
_symmetry_equiv_pos_as_xyz
'x, y, z'
'-x, -y, -z'

loop_
_atom_site_label
_atom_site_type_symbol
_atom_site_fract_x
_atom_site_fract_y
_atom_site_fract_z
_atom_site_U_iso_or_equiv
_atom_site_adp_type
_atom_site_occupancy
_atom_site_symmetry_multiplicity
_atom_site_calc_flag
_atom_site_refinement_flags
Ir2 Ir 0.805237(18) 0.396399(16) 0.845815(12) 0.02744(7) Uani 1 1 d .
Ir1 Ir 0.865546(17) -0.113947(16) 0.691132(12) 0.02531(7) Uani 1 1 d .
Ir3 Ir 0.356996(17) 0.322667(18) 0.645388(14) 0.03256(8) Uani 1 1 d .
Cl2 Cl 0.95789(11) -0.02432(11) 0.68875(8) 0.0313(3) Uani 1 1 d .
Cl6 Cl 0.45206(11) 0.16187(11) 0.68207(8) 0.0321(3) Uani 1 1 d .
Cl4 Cl 0.63135(12) 0.46403(12) 0.83322(9) 0.0396(4) Uani 1 1 d .
Cl3 Cl 0.79105(13) 0.54554(11) 0.79325(9) 0.0388(4) Uani 1 1 d .
Cl1 Cl 1.01186(13) -0.24049(12) 0.73727(10) 0.0417(4) Uani 1 1 d .
Cl5 Cl 0.22130(12) 0.30137(15) 0.70897(9) 0.0491(5) Uani 1 1 d .
Cl56 Cl 0.24222(17) 0.1145(2) 0.87395(13) 0.0711(6) Uani 1 1 d .
Cl62 Cl 0.59569(19) 0.7536(2) 0.91975(15) 0.0796(7) Uani 1 1 d .
Cl57 Cl 0.45164(17) 0.0291(2) 0.87336(14) 0.0780(7) Uani 1 1 d .
Cl72 Cl 0.3151(2) 0.0561(2) 0.55956(13) 0.0790(7) Uani 1 1 d .
Cl55 Cl 0.3385(2) 0.2201(2) 0.91179(13) 0.0897(9) Uani 1 1 d .
Cl60 Cl 0.5298(2) 0.77152(18) 0.77481(14) 0.0768(7) Uani 1 1 d .
Cl61 Cl 0.4400(2) 0.7079(3) 0.89731(15) 0.0910(9) Uani 1 1 d .
Cl65 Cl 0.9667(2) 0.9429(2) 0.92711(16) 0.0949(9) Uani 1 1 d .
Cl70 Cl 0.15519(19) 0.1053(3) 0.66972(19) 0.1078(12) Uani 1 1 d .
Cl67 Cl 1.1411(3) 0.9378(2) 0.8482(2) 0.1053(10) Uani 1 1 d .
Cl71 Cl 0.3483(3) -0.0257(3) 0.70505(18) 0.1045(10) Uani 1 1 d .
Cl88 Cl 0.3068(3) 0.7268(3) 0.7217(2) 0.1451(17) Uani 1 1 d .
Cl66 Cl 1.1307(4) 0.7702(3) 0.8902(2) 0.1416(17) Uani 1 1 d .
Cl91 Cl 0.2228(3) 0.7874(4) 0.58359(19) 0.198(3) Uani 1 1 d .
C1 C 0.8036(5) -0.0747(4) 0.7951(3) 0.0306(13) Uani 1 1 d .
N5 N 0.9109(4) 0.2976(4) 0.6320(3) 0.0302(11) Uani 1 1 d .
C100 C 1.0600(7) 0.8888(6) 0.8615(5) 0.065(2) Uani 1 1 d .
H100 H 1.0323 0.8917 0.8147 0.078 Uiso 1 1 calc R
N6 N 0.8509(3) 0.2606(3) 0.6479(3) 0.0259(10) Uani 1 1 d .
N4 N 0.9003(3) 0.3453(3) 0.6906(3) 0.0261(11) Uani 1 1 d .
N3 N 0.7158(4) -0.0040(4) 0.8944(3) 0.0340(12) Uani 1 1 d .
C6 C 0.8548(4) -0.0957(4) 0.5697(3) 0.0273(13) Uani 1 1 d .
C39 C 0.2163(6) 0.4964(8) 0.7647(6) 0.087(3) Uani 1 1 d DU
H35A H 0.2242 0.5498 0.7419 0.104 Uiso 1 1 calc R
H35B H 0.1936 0.4719 0.7281 0.104 Uiso 1 1 calc R
N9 N 0.4366(4) 0.3685(5) 0.8471(3) 0.0478(16) Uani 1 1 d U
C34 C 0.6324(4) 0.2976(4) 0.7441(3) 0.0268(13) Uani 1 1 d .
C300 C 0.2123(7) 0.8112(7) 0.6734(6) 0.074(3) Uani 1 1 d .
H30A H 0.1505 0.8152 0.6958 0.089 Uiso 1 1 calc R
H30B H 0.2121 0.8713 0.6766 0.089 Uiso 1 1 calc R
C40 C 0.1427(8) 0.5270(9) 0.8256(6) 0.103(4) Uani 1 1 d DU
H36A H 0.0813 0.5710 0.8073 0.155 Uiso 1 1 calc R
H36B H 0.1620 0.5561 0.8602 0.155 Uiso 1 1 calc R
H36C H 0.1360 0.4742 0.8496 0.155 Uiso 1 1 calc R
C19 C 0.8016(4) 0.2833(4) 0.7150(3) 0.0245(12) Uani 1 1 d .
C17 C 0.7712(4) 0.1493(4) 0.7666(3) 0.0248(12) Uani 1 1 d .
N2 N 0.7478(5) -0.0934(4) 0.9130(3) 0.0417(14) Uani 1 1 d .
C13 C 0.9122(5) -0.0602(5) 0.5159(3) 0.0345(14) Uani 1 1 d .
H12A H 0.9807 -0.1001 0.5192 0.052 Uiso 1 1 calc R
H12B H 0.8981 0.0021 0.5272 0.052 Uiso 1 1 calc R
H12C H 0.8944 -0.0597 0.4669 0.052 Uiso 1 1 calc R
C16 C 0.7082(4) 0.1102(4) 0.7925(3) 0.0248(12) Uani 1 1 d .
C2 C 0.7463(4) 0.0122(4) 0.8235(3) 0.0260(12) Uani 1 1 d .
C26 C 0.8523(6) 0.4154(5) 0.9520(4) 0.0404(16) Uani 1 1 d .
C24 C 0.8275(5) 0.2885(5) 0.9301(3) 0.0358(15) Uani 1 1 d .
C36 C 0.6080(4) 0.1650(4) 0.7945(3) 0.0280(13) Uani 1 1 d .
C11 C 0.6367(5) -0.0711(5) 0.6988(4) 0.0387(16) Uani 1 1 d .
H10A H 0.5870 -0.0669 0.6686 0.058 Uiso 1 1 calc R
H10B H 0.6182 -0.0114 0.7182 0.058 Uiso 1 1 calc R
H10C H 0.6441 -0.1166 0.7386 0.058 Uiso 1 1 calc R
C7 C 0.7627(4) -0.0373(4) 0.6096(3) 0.0267(12) Uani 1 1 d .
C8 C 0.7308(4) -0.0996(4) 0.6536(3) 0.0275(13) Uani 1 1 d .
N1 N 0.7995(4) -0.1347(4) 0.8529(3) 0.0370(13) Uani 1 1 d .
C44 C 0.2934(5) 0.3550(5) 0.5362(4) 0.0410(16) Uani 1 1 d .
C32 C 0.8409(7) 0.5070(6) 0.9773(4) 0.059(2) Uani 1 1 d .
H27A H 0.7804 0.5359 1.0066 0.088 Uiso 1 1 calc R
H27B H 0.8406 0.5475 0.9351 0.088 Uiso 1 1 calc R
H27C H 0.8943 0.4959 1.0062 0.088 Uiso 1 1 calc R
C21 C 0.9656(5) 0.3907(5) 0.6892(4) 0.0340(14) Uani 1 1 d .
H05A H 1.0331 0.3441 0.6833 0.041 Uiso 1 1 calc R
H05B H 0.9565 0.4194 0.7357 0.041 Uiso 1 1 calc R
C45 C 0.3956(5) 0.2973(5) 0.5258(3) 0.0396(16) Uani 1 1 d .
C18 C 0.7337(4) 0.2427(4) 0.7425(3) 0.0237(12) Uani 1 1 d .
C3 C 0.8391(6) -0.2368(5) 0.8572(4) 0.0477(18) Uani 1 1 d .
H3A H 0.8744 -0.2610 0.8108 0.057 Uiso 1 1 calc R
H3B H 0.7857 -0.2540 0.8653 0.057 Uiso 1 1 calc R
C12 C 0.7051(5) 0.0643(4) 0.5968(3) 0.0317(14) Uani 1 1 d .
H11A H 0.6644 0.0763 0.5567 0.048 Uiso 1 1 calc R
H11B H 0.7485 0.0926 0.5848 0.048 Uiso 1 1 calc R
H11C H 0.6648 0.0901 0.6405 0.048 Uiso 1 1 calc R
C5 C 0.6587(6) 0.0615(5) 0.9514(3) 0.0442(17) Uani 1 1 d .
H49A H 0.5903 0.0805 0.9475 0.066 Uiso 1 1 calc R
H49B H 0.6712 0.1153 0.9450 0.066 Uiso 1 1 calc R
H49C H 0.6770 0.0316 0.9991 0.066 Uiso 1 1 calc R
C23 C 0.8398(5) 0.2063(5) 0.5927(3) 0.0350(15) Uani 1 1 d .
H48A H 0.8765 0.2102 0.5478 0.053 Uiso 1 1 calc R
H48B H 0.7720 0.2306 0.5836 0.053 Uiso 1 1 calc R
H48C H 0.8637 0.1422 0.6104 0.053 Uiso 1 1 calc R
C49 C 0.2112(6) 0.3371(6) 0.5184(4) 0.0513(19) Uani 1 1 d .
H44A H 0.1742 0.3832 0.4820 0.077 Uiso 1 1 calc R
H44B H 0.1697 0.3404 0.5622 0.077 Uiso 1 1 calc R
H44C H 0.2366 0.2761 0.4994 0.077 Uiso 1 1 calc R
C31 C 0.7852(6) 0.2197(5) 0.9401(4) 0.0440(18) Uani 1 1 d .
H26A H 0.8169 0.1728 0.9046 0.066 Uiso 1 1 calc R
H26B H 0.7164 0.2515 0.9332 0.066 Uiso 1 1 calc R
H26C H 0.7952 0.1908 0.9889 0.066 Uiso 1 1 calc R
C22 C 0.9443(6) 0.4642(5) 0.6266(4) 0.0449(17) Uani 1 1 d .
H06A H 0.9874 0.4929 0.6265 0.067 Uiso 1 1 calc R
H06B H 0.8777 0.5108 0.6329 0.067 Uiso 1 1 calc R
H06C H 0.9541 0.4356 0.5806 0.067 Uiso 1 1 calc R
N7 N 0.3132(4) 0.4233(5) 0.7871(4) 0.064(2) Uani 1 1 d U
C42 C 0.3767(5) 0.4313(5) 0.5779(4) 0.0452(17) Uani 1 1 d .
C20 C 0.8333(4) 0.3401(4) 0.7444(3) 0.0249(12) Uani 1 1 d .
C41 C 0.4940(5) 0.3513(6) 0.9118(4) 0.053(2) Uani 1 1 d .
H47A H 0.5472 0.3670 0.8986 0.080 Uiso 1 1 calc R
H47B H 0.5193 0.2866 0.9279 0.080 Uiso 1 1 calc R
H47C H 0.4527 0.3890 0.9509 0.080 Uiso 1 1 calc R
C170 C 0.3461(6) 0.1341(7) 0.8564(4) 0.055(2) Uani 1 1 d .
H170 H 0.3500 0.1550 0.8046 0.066 Uiso 1 1 calc R
C4 C 0.9073(8) -0.2801(6) 0.9191(5) 0.069(3) Uani 1 1 d .
H4A H 0.9321 -0.3468 0.9205 0.104 Uiso 1 1 calc R
H4B H 0.8722 -0.2571 0.9652 0.104 Uiso 1 1 calc R
H4C H 0.9608 -0.2639 0.9108 0.104 Uiso 1 1 calc R
C35 C 0.5697(4) 0.2594(4) 0.7705(3) 0.0273(13) Uani 1 1 d .
N8 N 0.3444(4) 0.4303(6) 0.8501(4) 0.067(2) Uani 1 1 d U
C180 C 0.2799(6) 0.0747(7) 0.6540(5) 0.063(2) Uani 1 1 d .
H180 H 0.2924 0.1257 0.6681 0.075 Uiso 1 1 calc R
C38 C 0.3837(5) 0.3567(5) 0.7426(4) 0.0441(18) Uani 1 1 d .
C37 C 0.4648(4) 0.3224(5) 0.7835(3) 0.0343(15) Uani 1 1 d .
C51 C 0.3979(6) 0.5053(6) 0.6048(6) 0.061(2) Uani 1 1 d .
H42A H 0.4083 0.5421 0.5635 0.091 Uiso 1 1 calc R
H42B H 0.4555 0.4766 0.6320 0.091 Uiso 1 1 calc R
H42C H 0.3435 0.5448 0.6362 0.091 Uiso 1 1 calc R
C150 C 0.5491(6) 0.7062(6) 0.8593(4) 0.054(2) Uani 1 1 d .
H150 H 0.5966 0.6415 0.8509 0.065 Uiso 1 1 calc R
C28 C 0.9197(5) 0.2751(5) 0.8945(3) 0.0347(15) Uani 1 1 d .
C9 C 0.8052(5) -0.1939(4) 0.6452(3) 0.0309(14) Uani 1 1 d .
C10 C 0.8800(5) -0.1900(4) 0.5908(3) 0.0313(14) Uani 1 1 d .
C25 C 0.7880(5) 0.3757(5) 0.9674(3) 0.0383(16) Uani 1 1 d .
C14 C 0.7996(6) -0.2800(5) 0.6771(4) 0.0459(18) Uani 1 1 d .
H13A H 0.7544 -0.2653 0.7198 0.069 Uiso 1 1 calc R
H13B H 0.8631 -0.3252 0.6909 0.069 Uiso 1 1 calc R
H13C H 0.7776 -0.3052 0.6412 0.069 Uiso 1 1 calc R
C27 C 0.9337(5) 0.3555(5) 0.9042(4) 0.0399(16) Uani 1 1 d .
C15 C 0.9691(5) -0.2730(5) 0.5642(4) 0.0399(16) Uani 1 1 d .
H14A H 0.9584 -0.2892 0.5177 0.060 Uiso 1 1 calc R
H14B H 0.9823 -0.3247 0.5994 0.060 Uiso 1 1 calc R
H14C H 1.0238 -0.2585 0.5583 0.060 Uiso 1 1 calc R
C30 C 1.0219(6) 0.3713(6) 0.8798(4) 0.056(2) Uani 1 1 d .
H29A H 1.0617 0.3581 0.9206 0.084 Uiso 1 1 calc R
H29B H 1.0013 0.4351 0.8622 0.084 Uiso 1 1 calc R
H29C H 1.0590 0.3308 0.8409 0.084 Uiso 1 1 calc R
C29 C 0.9898(5) 0.1898(5) 0.8552(4) 0.0465(18) Uani 1 1 d .
H28A H 1.0280 0.2066 0.8172 0.070 Uiso 1 1 calc R
H28B H 0.9540 0.1633 0.8336 0.070 Uiso 1 1 calc R
H28C H 1.0324 0.1449 0.8897 0.070 Uiso 1 1 calc R
C33 C 0.6928(7) 0.4136(6) 1.0129(4) 0.059(2) Uani 1 1 d .
H25A H 0.6994 0.3764 1.0580 0.088 Uiso 1 1 calc R
H25B H 0.6431 0.4119 0.9860 0.088 Uiso 1 1 calc R
H25C H 0.6749 0.4769 1.0237 0.088 Uiso 1 1 calc R
C43 C 0.2815(5) 0.4385(5) 0.5694(5) 0.0487(19) Uani 1 1 d .
C50 C 0.1855(6) 0.5243(6) 0.5790(6) 0.067(3) Uani 1 1 d .
H43A H 0.1935 0.5674 0.6076 0.100 Uiso 1 1 calc R
H43B H 0.1375 0.5068 0.6040 0.100 Uiso 1 1 calc R
H43C H 0.1642 0.5532 0.5316 0.100 Uiso 1 1 calc R
C46 C 0.4474(5) 0.3416(5) 0.5541(4) 0.0377(15) Uani 1 1 d .
C47 C 0.5555(5) 0.3069(5) 0.5487(4) 0.0484(18) Uani 1 1 d .
H46A H 0.5774 0.3149 0.4986 0.073 Uiso 1 1 calc R
H46B H 0.5860 0.2419 0.5640 0.073 Uiso 1 1 calc R
H46C H 0.5727 0.3415 0.5798 0.073 Uiso 1 1 calc R
C48 C 0.4420(6) 0.2038(5) 0.4922(4) 0.0465(18) Uani 1 1 d .
H45A H 0.3921 0.1906 0.4759 0.070 Uiso 1 1 calc R
H45B H 0.4779 0.1565 0.5283 0.070 Uiso 1 1 calc R
H45C H 0.4857 0.2047 0.4509 0.070 Uiso 1 1 calc R
C800 C 0.6549(7) 0.4999(7) 0.6125(5) 0.058(2) Uani 1 1 d .
C801 C 0.6126(9) 0.5846(7) 0.6548(5) 0.081(3) Uani 1 1 d .
H80A H 0.5432 0.6161 0.6507 0.122 Uiso 1 1 calc R
H80B H 0.6411 0.6253 0.6358 0.122 Uiso 1 1 calc R
H80C H 0.6259 0.5676 0.7057 0.122 Uiso 1 1 calc R
N800 N 0.6833(6) 0.4403(6) 0.5822(5) 0.067(2) Uani 1 1 d .

loop_
_atom_site_aniso_label
_atom_site_aniso_U_11
_atom_site_aniso_U_22
_atom_site_aniso_U_33
_atom_site_aniso_U_23
_atom_site_aniso_U_13
_atom_site_aniso_U_12
Ir2 0.03162(14) 0.02938(13) 0.02435(12) -0.00254(9) 0.00034(9) -0.01647(11)
Ir1 0.02779(13) 0.02673(13) 0.02250(12) -0.00081(9) 0.00159(9) -0.01379(10)
Ir3 0.02111(13) 0.03806(15) 0.03387(14) -0.01226(11) -0.00130(10) -0.00719(11)
Cl2 0.0309(8) 0.0348(8) 0.0315(7) -0.0048(6) 0.0022(6) -0.0177(7)
Cl6 0.0284(8) 0.0409(8) 0.0261(7) -0.0036(6) -0.0014(6) -0.0143(7)
Cl4 0.0307(8) 0.0411(9) 0.0475(9) -0.0111(7) 0.0038(7) -0.0159(7)
Cl3 0.0430(9) 0.0326(8) 0.0427(9) 0.0021(7) -0.0011(7) -0.0194(7)
Cl1 0.0416(9) 0.0370(9) 0.0442(9) 0.0053(7) -0.0101(7) -0.0152(8)
Cl5 0.0235(8) 0.0855(14) 0.0377(9) -0.0195(9) 0.0024(7) -0.0215(9)
Cl56 0.0527(13) 0.1094(19) 0.0670(14) 0.0090(13) -0.0099(10) -0.0513(14)
Cl62 0.0726(16) 0.109(2) 0.0764(16) -0.0361(15) 0.0069(12) -0.0539(15)
Cl57 0.0536(13) 0.118(2) 0.0673(14) 0.0241(14) -0.0079(11) -0.0467(14)
Cl72 0.105(2) 0.1041(19) 0.0495(12) -0.0149(12) -0.0027(12) -0.0646(17)
Cl55 0.110(2) 0.150(3) 0.0523(13) -0.0301(15) 0.0141(13) -0.095(2)
Cl60 0.0891(18) 0.0732(15) 0.0694(15) 0.0095(12) 0.0035(13) -0.0413(14)
Cl61 0.0739(17) 0.154(3) 0.0707(16) -0.0103(17) 0.0145(13) -0.0763(19)
Cl65 0.104(2) 0.124(2) 0.0768(17) -0.0299(17) -0.0027(15) -0.065(2)
Cl70 0.0515(14) 0.162(3) 0.113(2) -0.073(2) 0.0004(14) -0.0386(17)
Cl67 0.108(2) 0.086(2) 0.136(3) -0.0316(19) 0.019(2) -0.0570(19)
Cl71 0.098(2) 0.130(3) 0.085(2) 0.0315(19) -0.0331(17) -0.051(2)
Cl88 0.124(3) 0.134(3) 0.135(3) -0.029(3) -0.070(3) -0.003(3)
Cl66 0.215(5) 0.108(3) 0.129(3) 0.030(2) -0.104(3) -0.083(3)
Cl91 0.123(3) 0.279(6) 0.0606(19) -0.023(3) 0.013(2) 0.026(4)
C1 0.032(3) 0.040(4) 0.027(3) 0.003(3) -0.001(3) -0.023(3)
N5 0.028(3) 0.035(3) 0.028(3) 0.000(2) 0.004(2) -0.017(2)
C100 0.086(7) 0.065(6) 0.049(5) -0.001(4) -0.022(5) -0.035(5)
N6 0.025(3) 0.031(3) 0.023(2) -0.001(2) 0.002(2) -0.015(2)
N4 0.024(3) 0.032(3) 0.025(2) 0.001(2) -0.001(2) -0.015(2)
N3 0.047(3) 0.046(3) 0.018(2) 0.000(2) 0.005(2) -0.029(3)
C6 0.031(3) 0.030(3) 0.020(3) -0.001(2) -0.002(2) -0.014(3)
C39 0.047(5) 0.102(7) 0.093(6) -0.051(5) -0.009(4) -0.007(5)
N9 0.027(3) 0.073(4) 0.046(3) -0.037(3) 0.009(2) -0.020(3)
C34 0.026(3) 0.036(3) 0.020(3) -0.009(2) 0.001(2) -0.014(3)
C300 0.054(6) 0.075(6) 0.083(7) -0.011(5) 0.002(5) -0.020(5)
C40 0.079(6) 0.109(7) 0.078(6) -0.010(6) -0.007(5) -0.001(5)
C19 0.022(3) 0.028(3) 0.019(3) -0.002(2) 0.003(2) -0.009(3)
C17 0.026(3) 0.035(3) 0.016(3) -0.005(2) 0.004(2) -0.017(3)
N2 0.054(4) 0.046(3) 0.032(3) 0.002(3) 0.006(3) -0.032(3)
C13 0.033(4) 0.046(4) 0.025(3) 0.000(3) 0.002(3) -0.019(3)
C16 0.031(3) 0.035(3) 0.011(2) -0.004(2) 0.001(2) -0.016(3)
C2 0.032(3) 0.035(3) 0.016(3) 0.002(2) 0.002(2) -0.021(3)
C26 0.062(5) 0.043(4) 0.028(3) -0.001(3) -0.010(3) -0.032(4)
C24 0.050(4) 0.037(4) 0.024(3) 0.002(3) -0.005(3) -0.023(3)
C36 0.030(3) 0.040(4) 0.018(3) -0.010(2) 0.003(2) -0.018(3)
C11 0.028(3) 0.041(4) 0.047(4) -0.005(3) 0.009(3) -0.017(3)
C7 0.028(3) 0.030(3) 0.024(3) -0.003(2) -0.001(2) -0.014(3)
C8 0.028(3) 0.032(3) 0.026(3) -0.005(2) 0.003(2) -0.017(3)
N1 0.051(4) 0.043(3) 0.024(3) 0.001(2) 0.005(2) -0.029(3)
C44 0.036(4) 0.043(4) 0.037(4) 0.004(3) -0.014(3) -0.010(3)
C32 0.099(7) 0.059(5) 0.040(4) -0.010(4) -0.008(4) -0.053(5)
C21 0.030(3) 0.039(4) 0.040(4) -0.002(3) 0.000(3) -0.022(3)
C45 0.045(4) 0.043(4) 0.023(3) 0.002(3) -0.003(3) -0.014(3)
C18 0.025(3) 0.030(3) 0.019(3) -0.004(2) 0.001(2) -0.015(3)
C3 0.067(5) 0.038(4) 0.043(4) 0.008(3) 0.003(4) -0.031(4)
C12 0.033(3) 0.037(3) 0.029(3) -0.002(3) 0.001(3) -0.018(3)
C5 0.060(5) 0.055(4) 0.020(3) 0.000(3) 0.007(3) -0.030(4)
C23 0.038(4) 0.047(4) 0.027(3) -0.013(3) 0.007(3) -0.025(3)
C49 0.048(5) 0.059(5) 0.044(4) 0.000(4) -0.019(4) -0.018(4)
C31 0.071(5) 0.050(4) 0.026(3) 0.001(3) -0.005(3) -0.041(4)
C22 0.052(5) 0.046(4) 0.044(4) 0.002(3) 0.006(3) -0.032(4)
N7 0.028(3) 0.084(5) 0.072(4) -0.057(4) 0.002(3) -0.009(3)
C42 0.035(4) 0.036(4) 0.061(5) -0.003(3) 0.000(3) -0.013(3)
C20 0.019(3) 0.027(3) 0.025(3) 0.005(2) -0.001(2) -0.008(2)
C41 0.041(4) 0.089(6) 0.040(4) -0.039(4) 0.011(3) -0.033(4)
C170 0.055(5) 0.098(7) 0.034(4) 0.004(4) -0.001(3) -0.055(5)
C4 0.093(7) 0.050(5) 0.048(5) 0.014(4) -0.001(5) -0.021(5)
C35 0.022(3) 0.040(4) 0.021(3) -0.012(3) 0.003(2) -0.014(3)
N8 0.028(3) 0.100(5) 0.071(4) -0.059(4) 0.007(3) -0.019(3)
C180 0.054(5) 0.082(6) 0.057(5) -0.020(5) -0.010(4) -0.030(5)
C38 0.022(3) 0.050(4) 0.056(4) -0.032(4) 0.006(3) -0.009(3)
C37 0.025(3) 0.046(4) 0.034(3) -0.020(3) 0.008(3) -0.016(3)
C51 0.042(5) 0.047(5) 0.094(7) -0.010(4) -0.006(4) -0.019(4)
C150 0.050(5) 0.060(5) 0.055(5) -0.009(4) 0.006(4) -0.029(4)
C28 0.041(4) 0.038(4) 0.022(3) 0.007(3) -0.014(3) -0.013(3)
C9 0.040(4) 0.033(3) 0.028(3) -0.004(3) 0.000(3) -0.024(3)
C10 0.032(3) 0.036(3) 0.030(3) -0.014(3) -0.001(3) -0.016(3)
C25 0.056(4) 0.039(4) 0.025(3) -0.006(3) 0.001(3) -0.025(3)
C14 0.055(5) 0.036(4) 0.053(4) -0.006(3) -0.001(4) -0.026(4)
C27 0.045(4) 0.055(4) 0.027(3) 0.006(3) -0.013(3) -0.028(4)
C15 0.037(4) 0.038(4) 0.039(4) -0.013(3) 0.005(3) -0.011(3)
C30 0.060(5) 0.081(6) 0.043(4) 0.002(4) -0.016(4) -0.045(5)
C29 0.038(4) 0.047(4) 0.040(4) -0.005(3) -0.008(3) -0.004(3)
C33 0.080(6) 0.072(6) 0.036(4) -0.024(4) 0.024(4) -0.046(5)
C43 0.029(4) 0.036(4) 0.070(5) -0.005(4) -0.008(4) -0.003(3)
C50 0.034(4) 0.042(5) 0.107(8) -0.011(5) -0.011(5) 0.001(4)
C46 0.034(4) 0.036(4) 0.037(4) -0.002(3) 0.004(3) -0.011(3)
C47 0.036(4) 0.044(4) 0.054(4) -0.002(3) 0.005(3) -0.009(3)
C48 0.060(5) 0.047(4) 0.026(3) -0.007(3) 0.002(3) -0.017(4)
C800 0.066(6) 0.059(6) 0.058(5) 0.032(5) -0.037(5) -0.036(5)
C801 0.130(10) 0.082(7) 0.054(5) 0.015(5) -0.020(6) -0.068(7)
N800 0.067(5) 0.060(5) 0.071(5) 0.013(4) -0.030(4) -0.023(4)

loop_
_atom_type_symbol
_atom_type_description
_atom_type_scat_dispersion_real
_atom_type_scat_dispersion_imag
_atom_type_scat_source
C C 0.0033 0.0016 'International Tables Vol C Tables 4.2.6.8 and 6.1.1.4'
H H 0.0000 0.0000 'International Tables Vol C Tables 4.2.6.8 and 6.1.1.4'
N N 0.0061 0.0033 'International Tables Vol C Tables 4.2.6.8 and 6.1.1.4'
Cl Cl 0.1484 0.1585 'International Tables Vol C Tables 4.2.6.8 and 6.1.1.4'
Ir Ir -1.4442 7.9887 'International Tables Vol C Tables 4.2.6.8 and 6.1.1.4'

loop_
_geom_angle_atom_site_label_1
_geom_angle_atom_site_label_2
_geom_angle_atom_site_label_3
_geom_angle
C20 Ir2 C24 109.2(2)
C20 Ir2 C27 113.5(2)
C24 Ir2 C27 65.4(3)
C20 Ir2 C28 93.3(2)
C24 Ir2 C28 38.9(3)
C27 Ir2 C28 38.9(3)
C20 Ir2 C25 147.8(2)
C24 Ir2 C25 39.0(2)
C27 Ir2 C25 63.8(3)
C28 Ir2 C25 64.2(3)
C20 Ir2 C26 152.2(3)
C24 Ir2 C26 63.8(2)
C27 Ir2 C26 38.7(3)
C28 Ir2 C26 64.0(3)
C25 Ir2 C26 36.4(3)
C20 Ir2 Cl4 91.00(16)
C24 Ir2 Cl4 102.8(2)
C27 Ir2 Cl4 154.93(19)
C28 Ir2 Cl4 140.09(19)
C25 Ir2 Cl4 92.9(2)
C26 Ir2 Cl4 116.6(2)
C20 Ir2 Cl3 92.92(16)
C24 Ir2 Cl3 156.38(17)
C27 Ir2 Cl3 98.6(2)
C28 Ir2 Cl3 134.69(19)
C25 Ir2 Cl3 119.28(17)
C26 Ir2 Cl3 92.78(18)
Cl4 Ir2 Cl3 84.55(6)
C1 Ir1 C8 92.7(2)
C1 Ir1 C7 110.7(2)
C8 Ir1 C7 39.4(2)
C1 Ir1 C9 111.3(2)
C8 Ir1 C9 39.1(2)
C7 Ir1 C9 66.0(2)
C1 Ir1 C6 149.5(2)
C8 Ir1 C6 64.6(2)
C7 Ir1 C6 38.9(2)
C9 Ir1 C6 64.3(2)
C1 Ir1 C10 150.1(2)
C8 Ir1 C10 64.3(2)
C7 Ir1 C10 64.2(2)
C9 Ir1 C10 38.8(2)
C6 Ir1 C10 36.9(2)
C1 Ir1 Cl1 93.03(18)
C8 Ir1 Cl1 136.23(17)
C7 Ir1 Cl1 155.20(16)
C9 Ir1 Cl1 99.30(18)
C6 Ir1 Cl1 117.41(16)
C10 Ir1 Cl1 91.61(17)
C1 Ir1 Cl2 92.45(17)
C8 Ir1 Cl2 138.94(17)
C7 Ir1 Cl2 101.55(16)
C9 Ir1 Cl2 155.69(16)
C6 Ir1 Cl2 92.61(16)
C10 Ir1 Cl2 117.46(17)
Cl1 Ir1 Cl2 84.05(6)
C38 Ir3 C46 112.7(3)
C38 Ir3 C43 115.7(3)
C46 Ir3 C43 65.1(3)
C38 Ir3 C42 96.5(3)
C46 Ir3 C42 38.9(3)
C43 Ir3 C42 38.9(3)
C38 Ir3 C44 154.1(3)
C46 Ir3 C44 64.4(3)
C43 Ir3 C44 38.6(3)
C42 Ir3 C44 64.6(3)
C38 Ir3 C45 150.5(3)
C46 Ir3 C45 38.3(3)
C43 Ir3 C45 63.5(3)
C42 Ir3 C45 63.8(3)
C44 Ir3 C45 37.2(3)
C38 Ir3 Cl6 88.0(2)
C46 Ir3 Cl6 101.49(18)
C43 Ir3 Cl6 155.6(2)
C42 Ir3 Cl6 138.28(19)
C44 Ir3 Cl6 117.84(19)
C45 Ir3 Cl6 93.16(18)
C38 Ir3 Cl5 88.5(2)
C46 Ir3 Cl5 157.95(19)
C43 Ir3 Cl5 101.0(2)
C42 Ir3 Cl5 136.8(2)
C44 Ir3 Cl5 94.0(2)
C45 Ir3 Cl5 121.0(2)
Cl6 Ir3 Cl5 84.62(6)
N1 C1 C2 102.4(5)
N1 C1 Ir1 125.2(5)
C2 C1 Ir1 131.9(4)
N6 N5 N4 103.8(4)
Cl65 C100 Cl67 112.8(5)
Cl65 C100 Cl66 110.0(5)
Cl67 C100 Cl66 105.7(5)
N5 N6 C19 113.0(5)
N5 N6 C23 118.6(5)
C19 N6 C23 128.3(5)
N5 N4 C20 114.0(5)
N5 N4 C21 115.3(5)
C20 N4 C21 130.6(5)
N2 N3 C2 112.7(5)
N2 N3 C5 116.9(5)
C2 N3 C5 130.3(5)
C10 C6 C7 108.6(5)
C10 C6 C13 126.3(6)
C7 C6 C13 125.1(5)
C10 C6 Ir1 71.9(3)
C7 C6 Ir1 67.8(3)
C13 C6 Ir1 125.9(4)
C40 C39 N7 113.4(9)
N8 N9 C37 112.7(6)
N8 N9 C41 119.2(5)
C37 N9 C41 127.9(6)
C35 C34 C18 120.2(6)
Cl91 C300 Cl88 112.0(6)
N6 C19 C20 106.6(5)
N6 C19 C18 119.4(5)
C20 C19 C18 133.9(5)
C18 C17 C16 120.2(5)
N3 N2 N1 103.5(5)
C36 C16 C17 119.8(6)
C36 C16 C2 118.7(5)
C17 C16 C2 121.3(5)
N3 C2 C1 106.5(5)
N3 C2 C16 118.6(5)
C1 C2 C16 134.7(5)
C25 C26 C27 108.7(6)
C25 C26 C32 127.3(7)
C27 C26 C32 124.0(7)
C25 C26 Ir2 71.5(4)
C27 C26 Ir2 67.5(3)
C32 C26 Ir2 125.2(5)
C28 C24 C25 107.2(6)
C28 C24 C31 127.5(6)
C25 C24 C31 124.4(6)
C28 C24 Ir2 70.8(4)
C25 C24 Ir2 73.6(4)
C31 C24 Ir2 129.1(5)
C16 C36 C35 120.3(5)
C8 C7 C6 107.0(5)
C8 C7 C12 126.4(5)
C6 C7 C12 125.7(5)
C8 C7 Ir1 70.3(3)
C6 C7 Ir1 73.3(3)
C12 C7 Ir1 129.8(4)
C9 C8 C7 108.3(5)
C9 C8 C11 125.9(6)
C7 C8 C11 125.7(6)
C9 C8 Ir1 70.5(3)
C7 C8 Ir1 70.3(3)
C11 C8 Ir1 125.7(4)
N2 N1 C1 114.9(6)
N2 N1 C3 114.8(5)
C1 N1 C3 130.2(6)
C45 C44 C43 106.9(6)
C45 C44 C49 128.8(7)
C43 C44 C49 124.3(7)
C45 C44 Ir3 71.6(4)
C43 C44 Ir3 68.1(4)
C49 C44 Ir3 124.9(5)
N4 C21 C22 110.6(5)
C44 C45 C46 109.2(6)
C44 C45 C48 125.5(7)
C46 C45 C48 125.3(7)
C44 C45 Ir3 71.2(4)
C46 C45 Ir3 67.7(4)
C48 C45 Ir3 126.1(5)
C17 C18 C34 119.8(5)
C17 C18 C19 119.6(5)
C34 C18 C19 120.6(5)
N1 C3 C4 111.4(6)
N8 N7 C38 114.1(6)
N8 N7 C39 118.8(6)
C38 N7 C39 126.0(7)
C46 C42 C43 107.6(6)
C46 C42 C51 126.4(7)
C43 C42 C51 125.9(7)
C46 C42 Ir3 70.2(4)
C43 C42 Ir3 70.6(4)
C51 C42 Ir3 125.9(6)
N4 C20 C19 102.6(5)
N4 C20 Ir2 125.0(4)
C19 C20 Ir2 132.1(4)
Cl55 C170 Cl56 110.1(5)
Cl55 C170 Cl57 110.3(4)
Cl56 C170 Cl57 109.5(5)
C34 C35 C36 119.7(5)
C34 C35 C37 118.6(6)
C36 C35 C37 121.0(6)
N9 N8 N7 104.0(5)
Cl71 C180 Cl70 110.8(6)
Cl71 C180 Cl72 109.1(5)
Cl70 C180 Cl72 109.5(4)
C37 C38 N7 102.4(6)
C37 C38 Ir3 133.7(5)
N7 C38 Ir3 123.9(5)
N9 C37 C38 106.9(5)
N9 C37 C35 117.1(5)
C38 C37 C35 135.6(5)
Cl61 C150 Cl60 109.8(5)
Cl61 C150 Cl62 110.2(4)
Cl60 C150 Cl62 109.4(5)
C24 C28 C27 108.2(6)
C24 C28 C29 125.2(6)
C27 C28 C29 126.5(7)
C24 C28 Ir2 70.3(4)
C27 C28 Ir2 70.4(4)
C29 C28 Ir2 125.9(4)
C8 C9 C10 107.3(5)
C8 C9 C14 126.2(6)
C10 C9 C14 125.9(6)
C8 C9 Ir1 70.4(3)
C10 C9 Ir1 73.6(3)
C14 C9 Ir1 128.2(5)
C6 C10 C9 108.6(5)
C6 C10 C15 126.5(6)
C9 C10 C15 124.9(6)
C6 C10 Ir1 71.2(3)
C9 C10 Ir1 67.6(3)
C15 C10 Ir1 125.8(4)
C26 C25 C24 108.4(6)
C26 C25 C33 127.9(6)
C24 C25 C33 123.8(6)
C26 C25 Ir2 72.1(4)
C24 C25 Ir2 67.4(3)
C33 C25 Ir2 125.2(5)
C28 C27 C26 107.3(6)
C28 C27 C30 127.6(7)
C26 C27 C30 124.6(7)
C28 C27 Ir2 70.6(4)
C26 C27 Ir2 73.9(4)
C30 C27 Ir2 127.4(5)
C42 C43 C44 108.4(6)
C42 C43 C50 126.5(7)
C44 C43 C50 124.1(7)
C42 C43 Ir3 70.6(4)
C44 C43 Ir3 73.2(4)
C50 C43 Ir3 130.8(7)
C42 C46 C45 107.7(6)
C42 C46 C47 126.0(6)
C45 C46 C47 125.6(6)
C42 C46 Ir3 70.9(4)
C45 C46 Ir3 74.0(4)
C47 C46 Ir3 127.9(5)
N800 C800 C801 178.7(11)

loop_
_geom_bond_atom_site_label_1
_geom_bond_atom_site_label_2
_geom_bond_distance
Ir2 C20 2.055(6)
Ir2 C24 2.139(6)
Ir2 C27 2.143(7)
Ir2 C28 2.145(6)
Ir2 C25 2.222(6)
Ir2 C26 2.229(6)
Ir2 Cl4 2.4138(17)
Ir2 Cl3 2.4191(16)
Ir1 C1 2.055(6)
Ir1 C8 2.150(6)
Ir1 C7 2.150(6)
Ir1 C9 2.151(6)
Ir1 C6 2.224(6)
Ir1 C10 2.232(6)
Ir1 Cl1 2.4203(17)
Ir1 Cl2 2.4236(15)
Ir3 C38 2.035(7)
Ir3 C46 2.146(7)
Ir3 C43 2.156(8)
Ir3 C42 2.157(8)
Ir3 C44 2.225(7)
Ir3 C45 2.230(6)
Ir3 Cl6 2.3967(16)
Ir3 Cl5 2.4222(18)
Cl56 C170 1.751(7)
Cl62 C150 1.763(8)
Cl57 C170 1.765(10)
Cl72 C180 1.765(9)
Cl55 C170 1.739(9)
Cl60 C150 1.758(9)
Cl61 C150 1.733(8)
Cl65 C100 1.721(10)
Cl70 C180 1.748(9)
Cl67 C100 1.733(10)
Cl71 C180 1.725(10)
Cl88 C300 1.731(10)
Cl66 C100 1.777(10)
Cl91 C300 1.694(11)
C1 N1 1.377(8)
C1 C2 1.388(9)
N5 N6 1.299(7)
N5 N4 1.326(7)
N6 C19 1.361(7)
N6 C23 1.460(7)
N4 C20 1.374(7)
N4 C21 1.475(7)
N3 N2 1.314(8)
N3 C2 1.374(7)
N3 C5 1.464(8)
C6 C10 1.411(9)
C6 C7 1.460(8)
C6 C13 1.494(8)
C39 C40 1.449(8)
C39 N7 1.492(11)
N9 N8 1.312(9)
N9 C37 1.361(8)
N9 C41 1.477(9)
C34 C35 1.382(8)
C34 C18 1.399(8)
C19 C20 1.377(8)
C19 C18 1.484(8)
C17 C18 1.389(8)
C17 C16 1.395(8)
N2 N1 1.326(8)
C16 C36 1.385(8)
C16 C2 1.489(8)
C26 C25 1.389(10)
C26 C27 1.449(10)
C26 C32 1.509(9)
C24 C28 1.425(10)
C24 C25 1.457(9)
C24 C31 1.501(9)
C36 C35 1.403(9)
C11 C8 1.486(8)
C7 C8 1.448(8)
C7 C12 1.475(9)
C8 C9 1.440(9)
N1 C3 1.467(9)
C44 C45 1.421(10)
C44 C43 1.451(10)
C44 C49 1.483(10)
C21 C22 1.515(9)
C45 C46 1.437(10)
C45 C48 1.501(9)
C3 C4 1.517(12)
N7 N8 1.323(9)
N7 C38 1.385(8)
C42 C46 1.433(9)
C42 C43 1.435(10)
C42 C51 1.499(10)
C35 C37 1.475(8)
C38 C37 1.382(10)
C28 C27 1.429(10)
C28 C29 1.498(9)
C9 C10 1.459(9)
C9 C14 1.484(9)
C10 C15 1.493(9)
C25 C33 1.497(10)
C27 C30 1.501(10)
C43 C50 1.506(10)
C46 C47 1.488(10)
C800 N800 1.042(11)
C800 C801 1.471(15)
